data_4061069
loop_
_publ_author_name
'Djukic, Jean-Pierre'
'Berger, Alexsandro'
'Duquenne, Manon'
'Pfeffer, Michel'
'de Cian, Andr\'e'
'Kyritsakas-Gruber, Nathalie'
'Vachon, J\'er\^ome'
'Lacour, J\'er\^ome'

_publ_section_title
;
 Syntheses of Nonracemic Ortho-Mercurated and Ortho-Ruthenated Complexes
 of 2-[Tricarbonyl(\h6-phenyl)chromium]pyridine
;
_journal_coden_ASTM ORGND7
_journal_issue 24
_journal_name_full Organometallics
_journal_page_first 5757
_journal_page_last 5767
_journal_paper_doi 10.1021/om0494667
_journal_volume 23
_journal_year 2004
_chemical_formula_moiety 'C21 H22 Cl N Ru'
_chemical_formula_sum 'C21 H22 Cl N Ru'
_chemical_formula_weight 424.94
_space_group_IT_number 14
_symmetry_cell_setting monoclinic
_symmetry_space_group_name_Hall '-P 2ybc'
_symmetry_space_group_name_H-M 'P 1 21/c 1'
_cell_angle_alpha 90
_cell_angle_beta 111.215(5)
_cell_angle_gamma 90
_cell_formula_units_Z 4
_cell_length_a 16.5286(2)
_cell_length_b 7.8387(2)
_cell_length_c 15.0003(4)
_cell_measurement_temperature 173
_cell_volume 1811.77(7)
_diffrn_ambient_temperature 173
_exptl_crystal_density_diffrn 1.56
_cod_original_sg_symbol_H-M 'P 21/c'
_cod_database_code 4061069

loop_
_symmetry_equiv_pos_as_xyz
x,y,z
-x,1/2+y,1/2-z
-x,-y,-z
+x,1/2-y,1/2+z

loop_
_atom_site_label
_atom_site_fract_x
_atom_site_fract_y
_atom_site_fract_z
_atom_site_U_iso_or_equiv
_atom_site_adp_type
_atom_site_calc_flag
_atom_site_calc_attached_atom
_atom_site_type_symbol
RU 0.22659(1) 0.03988(3) 0.20463(1) 0.01818(9) Uani ? ? Ru
CL 0.17821(4) -0.24913(8) 0.15983(4) 0.0317(3) Uani ? ? Cl
N 0.1386(1) 0.0429(2) 0.2750(1) 0.0227(9) Uani ? ? N
C1 0.0559(1) 0.0986(4) 0.2348(1) 0.025(1) Uani ? ? C
C2 -0.0015(2) 0.0973(4) 0.2822(1) 0.030(1) Uani ? ? C
C3 0.0264(2) 0.0335(3) 0.3744(2) 0.031(1) Uani ? ? C
C4 0.1097(2) -0.0260(3) 0.4161(1) 0.027(1) Uani ? ? C
C5 0.1665(2) -0.0173(3) 0.3665(1) 0.020(1) Uani ? ? C
C6 0.2573(1) -0.0686(3) 0.4029(1) 0.021(1) Uani ? ? C
C7 0.2996(1) -0.0562(3) 0.3374(1) 0.018(1) Uani ? ? C
C8 0.3859(1) -0.1075(3) 0.3683(1) 0.027(1) Uani ? ? C
C9 0.4300(2) -0.1630(3) 0.4608(2) 0.028(1) Uani ? ? C
C10 0.3880(2) -0.1697(4) 0.5254(1) 0.029(1) Uani ? ? C
C11 0.3022(2) -0.1223(3) 0.4967(1) 0.029(1) Uani ? ? C
C12 0.1633(2) 0.2452(3) 0.0954(1) 0.028(1) Uani ? ? C
C13 0.1908(2) 0.1186(3) 0.0479(1) 0.029(1) Uani ? ? C
C14 0.2781(2) 0.0619(3) 0.0885(1) 0.029(1) Uani ? ? C
C15 0.3367(1) 0.1368(3) 0.1707(1) 0.028(1) Uani ? ? C
C16 0.3092(1) 0.2637(3) 0.2222(1) 0.024(1) Uani ? ? C
C17 0.2210(1) 0.3122(3) 0.1840(1) 0.024(1) Uani ? ? C
C18 0.1282(2) 0.0363(4) -0.0411(2) 0.044(2) Uani ? ? C
C19 0.3746(2) 0.3399(3) 0.3119(1) 0.029(1) Uani ? ? C
C20 0.3347(2) 0.4076(4) 0.3818(2) 0.041(1) Uani ? ? C
C21 0.4253(2) 0.4787(4) 0.2837(2) 0.049(2) Uani ? ? C
H1 0.0365 0.1404 0.1711 0.0337 Uiso calc C1 H
H2 -0.0589 0.1393 0.2524 0.0397 Uiso calc C2 H
H3 -0.0119 0.0308 0.4086 0.0372 Uiso calc C3 H
H4 0.1287 -0.0731 0.4787 0.0345 Uiso calc C4 H
H5 0.4155 -0.1044 0.3245 0.0350 Uiso calc C8 H
H6 0.4891 -0.1964 0.4800 0.0396 Uiso calc C9 H
H7 0.4182 -0.2068 0.5891 0.0416 Uiso calc C10 H
H8 0.2732 -0.1260 0.5410 0.0374 Uiso calc C11 H
H9 0.1057 0.2874 0.0685 0.0384 Uiso calc C12 H
H10 0.2969 -0.0292 0.0590 0.0374 Uiso calc C14 H
H11 0.3960 0.1032 0.1929 0.0332 Uiso calc C15 H
H12 0.1995 0.3913 0.2181 0.0310 Uiso calc C17 H
H13 0.1579 -0.0468 -0.0638 0.0651 Uiso calc C18 H
H14 0.0827 -0.0170 -0.0267 0.0651 Uiso calc C18 H
H15 0.1045 0.1208 -0.0888 0.0651 Uiso calc C18 H
H16 0.4125 0.2508 0.3452 0.0383 Uiso calc C19 H
H17 0.3791 0.4535 0.4363 0.0532 Uiso calc C20 H
H18 0.2938 0.4943 0.3517 0.0532 Uiso calc C20 H
H19 0.3064 0.3172 0.4010 0.0532 Uiso calc C20 H
H20 0.4667 0.5273 0.3397 0.0604 Uiso calc C21 H
H21 0.4545 0.4305 0.2455 0.0604 Uiso calc C21 H
H22 0.3865 0.5647 0.2483 0.0604 Uiso calc C21 H

loop_
_atom_site_aniso_label
_atom_site_aniso_U_11
_atom_site_aniso_U_22
_atom_site_aniso_U_33
_atom_site_aniso_U_12
_atom_site_aniso_U_13
_atom_site_aniso_U_23
_atom_site_aniso_type_symbol
RU 0.02133(9) 0.0165(1) 0.01708(7) 0.00019(8) 0.00862(6) 0.00068(7) Ru
CL 0.0445(3) 0.0220(3) 0.0325(2) -0.0084(3) 0.0211(2) -0.0066(3) Cl
N 0.024(1) 0.021(1) 0.0223(8) -0.0009(9) 0.0084(6) -0.0024(8) N
C1 0.024(1) 0.031(1) 0.0212(9) 0.002(1) 0.0059(8) -0.000(1) C
C2 0.022(1) 0.037(2) 0.032(1) 0.001(1) 0.0090(9) -0.005(1) C
C3 0.029(1) 0.032(1) 0.031(1) -0.006(1) 0.0191(8) -0.008(1) C
C4 0.037(1) 0.023(1) 0.0220(9) -0.003(1) 0.0139(8) -0.002(1) C
C5 0.026(1) 0.016(1) 0.0193(9) -0.003(1) 0.0100(7) -0.0027(9) C
C6 0.024(1) 0.019(1) 0.0207(9) -0.002(1) 0.0069(8) 0.001(1) C
C7 0.019(1) 0.012(1) 0.0228(9) -0.000(1) 0.0058(8) 0.0002(9) C
C8 0.028(1) 0.023(1) 0.030(1) -0.002(1) 0.0105(8) 0.004(1) C
C9 0.024(1) 0.024(1) 0.037(1) -0.002(1) 0.0024(9) 0.002(1) C
C10 0.035(1) 0.031(1) 0.022(1) 0.000(1) 0.0006(9) 0.007(1) C
C11 0.038(1) 0.027(1) 0.0226(9) -0.002(1) 0.0129(8) 0.004(1) C
C12 0.030(1) 0.027(1) 0.027(1) 0.003(1) 0.0055(9) 0.010(1) C
C13 0.045(1) 0.030(1) 0.0185(9) -0.004(1) 0.0114(8) 0.007(1) C
C14 0.048(1) 0.022(1) 0.0248(9) -0.001(1) 0.0223(8) -0.001(1) C
C15 0.029(1) 0.026(1) 0.0288(9) 0.003(1) 0.0187(7) 0.006(1) C
C16 0.029(1) 0.019(1) 0.0244(9) -0.005(1) 0.0143(7) 0.002(1) C
C17 0.034(1) 0.015(1) 0.0273(9) 0.001(1) 0.0165(8) 0.005(1) C
C18 0.064(2) 0.054(2) 0.025(1) -0.009(2) 0.007(1) -0.004(1) C
C19 0.031(1) 0.027(1) 0.031(1) -0.008(1) 0.0109(8) -0.002(1) C
C20 0.053(2) 0.037(2) 0.035(1) -0.017(1) 0.019(1) -0.013(1) C
C21 0.045(2) 0.050(2) 0.052(1) -0.024(1) 0.026(1) -0.014(1) C

loop_
_geom_bond_atom_site_label_1
_geom_bond_atom_site_label_2
_geom_bond_distance
_geom_bond_site_symmetry_1
_geom_bond_site_symmetry_2
_geom_bond_publ_flag
RU CL 2.4154(7) . . ?
RU N 2.083(2) . . ?
RU C7 2.062(2) . . ?
RU C12 2.265(3) . . ?
RU C13 2.291(2) . . ?
RU C14 2.204(2) . . ?
RU C15 2.196(2) . . ?
RU C16 2.180(2) . . ?
RU C17 2.154(3) . . ?
N C1 1.352(3) . . ?
N C5 1.365(3) . . ?
C1 C2 1.376(4) . . ?
C2 C3 1.383(4) . . ?
C3 C4 1.371(4) . . ?
C4 C5 1.395(4) . . ?
C5 C6 1.456(4) . . ?
C6 C7 1.400(3) . . ?
C6 C11 1.397(3) . . ?
C7 C8 1.391(3) . . ?
C8 C9 1.384(3) . . ?
C9 C10 1.381(4) . . ?
C10 C11 1.377(4) . . ?
C12 C13 1.389(4) . . ?
C12 C17 1.427(4) . . ?
C13 C14 1.420(4) . . ?
C13 C18 1.506(4) . . ?
C14 C15 1.392(4) . . ?
C15 C16 1.432(3) . . ?
C16 C17 1.412(3) . . ?
C16 C19 1.510(3) . . ?
C19 C20 1.522(4) . . ?
C19 C21 1.523(4) . . ?
